data_2240200
loop_
_publ_author_name
'Daly, Connor I.'
'Zeller, Matthias'
'Zaleski, Curtis M.'

_publ_section_title
;
 Crystal structure of
 di-\m-chloroacetato-hexakis(dimethylformamide)tetrakis(\m-<i>N</i>,2-dioxidobenzene-1-carboximidato)tetramanganese(III)disodium
 dimethylformamide disolvate
;
_journal_coeditor_code PK2534
_journal_issue 12
_journal_name_full 'Acta Crystallographica Section E'
_journal_page_first 494
_journal_page_last 498
_journal_paper_doi 10.1107/S1600536814024441
_journal_volume 70
_journal_year 2014
_chemical_formula_iupac '[Na2 Mn4 (C2 H2 Cl O2)2 (C7 H4 N O3)4 (C3 H7 N O)6], 2C3 H7 N O'
_chemical_formula_moiety 'C50 H62 Cl2 Mn4 N10 Na2 O22, 2(C3 H7 N O)'
_chemical_formula_sum 'C56 H76 Cl2 Mn4 N12 Na2 O24'
_chemical_formula_weight 1637.92
_chemical_name_systematic
;Di-\m-chloroacetato-hexakis(dimethylformamide)tetrakis(\m-<i>N</i>,2-dioxidobenzene-1-carboximidato)tetramanganese(III)disodium
dimethylformamide disolvate
;
_space_group_crystal_system monoclinic
_space_group_IT_number 14
_space_group_name_Hall '-P 2yn'
_space_group_name_H-M_alt 'P 1 21/n 1'
_symmetry_space_group_name_Hall '-P 2yn'
_symmetry_space_group_name_H-M 'P 1 21/n 1'
_atom_sites_solution_hydrogens geom
_atom_sites_solution_primary direct
_atom_sites_solution_secondary difmap
_audit_creation_method SHELXL-2012
_cell_angle_alpha 90
_cell_angle_beta 101.8584(17)
_cell_angle_gamma 90
_cell_formula_units_Z 2
_cell_length_a 14.4457(7)
_cell_length_b 14.7091(6)
_cell_length_c 16.5663(8)
_cell_measurement_reflns_used 9986
_cell_measurement_temperature 100(2)
_cell_measurement_theta_max 32.5461
_cell_measurement_theta_min 2.5130
_cell_volume 3444.9(3)
_computing_cell_refinement
;
SAINT (Bruker, 2014)
;
_computing_data_collection
;
APEX2 (Bruker, 2014)
;
_computing_data_reduction
;
SAINT (Bruker, 2014)
;
_computing_molecular_graphics
;
Mercury (Macrae <i>et al.</i>,  2006)
;
_computing_publication_material
;
publCIF (Westrip, 2010)
;
_computing_structure_refinement
;
SHELXL2013 (Sheldrick, 2008) and
<i>SHELXLE</i> (H\"ubschle <i>et al.</i>,  2011)
;
_computing_structure_solution
;
SHELXS97 (Sheldrick, 2008)
;
_diffrn_ambient_temperature 100(2)
_diffrn_measured_fraction_theta_full 0.999
_diffrn_measured_fraction_theta_max 0.988
_diffrn_measurement_device_type 'Bruker AXS D8 Quest CMOS'
_diffrn_measurement_method '\w and \f scans'
_diffrn_radiation_monochromator 'laterally graded multilayer (Goebel) mirror'
_diffrn_radiation_type MoK\a
_diffrn_radiation_wavelength 0.71073
_diffrn_reflns_av_R_equivalents 0.0296
_diffrn_reflns_limit_h_max 21
_diffrn_reflns_limit_h_min -18
_diffrn_reflns_limit_k_max 22
_diffrn_reflns_limit_k_min -16
_diffrn_reflns_limit_l_max 24
_diffrn_reflns_limit_l_min -25
_diffrn_reflns_number 39712
_diffrn_reflns_theta_full 25.242
_diffrn_reflns_theta_max 32.571
_diffrn_reflns_theta_min 2.197
_exptl_absorpt_coefficient_mu 0.893
_exptl_absorpt_correction_T_max 0.7464
_exptl_absorpt_correction_T_min 0.6449
_exptl_absorpt_correction_type multi-scan
_exptl_absorpt_process_details
;
(SADABS; Bruker, 2014)
;
_exptl_crystal_colour black
_exptl_crystal_density_diffrn 1.579
_exptl_crystal_description block
_exptl_crystal_F_000 1688
_exptl_crystal_size_max 0.320
_exptl_crystal_size_mid 0.300
_exptl_crystal_size_min 0.210
_refine_diff_density_max 0.854
_refine_diff_density_min -0.453
_refine_ls_extinction_method none
_refine_ls_goodness_of_fit_ref 1.061
_refine_ls_hydrogen_treatment constr
_refine_ls_matrix_type full
_refine_ls_number_parameters 791
_refine_ls_number_reflns 12392
_refine_ls_number_restraints 748
_refine_ls_restrained_S_all 1.042
_refine_ls_R_factor_all 0.0654
_refine_ls_R_factor_gt 0.0462
_refine_ls_shift/su_max 0.001
_refine_ls_shift/su_mean 0.000
_refine_ls_structure_factor_coef Fsqd
_refine_ls_weighting_details
;
 w=1/[\s^2^(Fo^2^)+(0.0286P)^2^+3.6909P]
 where P=(Fo^2^+2Fc^2^)/3
;
_refine_ls_weighting_scheme calc
_refine_ls_wR_factor_gt 0.0941
_refine_ls_wR_factor_ref 0.1015
_reflns_number_gt 9900
_reflns_number_total 12392
_reflns_threshold_expression I>2\s(I)
_cod_data_source_file pk2534sup1.cf
_cod_data_source_block I
_cod_database_code 2240200
_cod_database_fobs_code 2240200
_shelx_space_group_comment
;
The symmetry employed for this shelxl refinement is uniquely defined
by the following loop, which should always be used as a source of
symmetry information in preference to the above space-group names.
They are only intended as comments.
;
_shelx_estimated_absorpt_t_min 0.763
_shelx_estimated_absorpt_t_max 0.835
_shelxl_version_number .000002012

loop_
_space_group_symop_operation_xyz
'x, y, z'
'-x+1/2, y+1/2, -z+1/2'
'-x, -y, -z'
'x-1/2, -y-1/2, z-1/2'

loop_
_atom_site_type_symbol
_atom_site_label
_atom_site_fract_x
_atom_site_fract_y
_atom_site_fract_z
_atom_site_U_iso_or_equiv
_atom_site_adp_type
_atom_site_calc_flag
_atom_site_occupancy
_atom_site_disorder_assembly
_atom_site_disorder_group
Mn Mn1 0.38268(2) 0.19054(2) 0.48930(2) 0.01265(6) Uani d 0.8783(7) A 1
O O1 0.48341(8) 0.12275(8) 0.46364(8) 0.0142(2) Uani d 0.8783(7) A 1
N N1 0.56296(11) 0.17545(11) 0.45959(11) 0.0136(3) Uani d 0.8783(7) A 1
O O2 0.46659(9) 0.29180(9) 0.47696(8) 0.0149(2) Uani d 0.8783(7) A 1
C C1 0.54901(12) 0.26267(12) 0.46741(10) 0.0139(3) Uani d 0.8783(7) A 1
C C2 0.62548(13) 0.32778(13) 0.46514(10) 0.0136(3) Uani d 0.8783(7) A 1
C C3 0.60694(14) 0.41995(14) 0.47522(11) 0.0175(3) Uani d 0.8783(7) A 1
H H3 0.5461 0.4376 0.4829 0.021 Uiso calc 0.8783(7) A 1
C C4 0.67519(16) 0.48657(13) 0.47437(13) 0.0205(4) Uani d 0.8783(7) A 1
H H4 0.6622 0.5488 0.4826 0.025 Uiso calc 0.8783(7) A 1
C C5 0.76359(16) 0.45917(14) 0.46097(13) 0.0191(4) Uani d 0.8783(7) A 1
H H5 0.8110 0.5035 0.4595 0.023 Uiso calc 0.8783(7) A 1
C C6 0.78298(14) 0.36865(14) 0.44988(12) 0.0173(3) Uani d 0.8783(7) A 1
H H6 0.8430 0.3520 0.4395 0.021 Uiso calc 0.8783(7) A 1
C C7 0.71570(14) 0.30050(12) 0.45363(11) 0.0160(3) Uani d 0.8783(7) A 1
O O3 0.74222(10) 0.21471(9) 0.44710(10) 0.0231(3) Uani d 0.8783(7) A 1
Mn Mn2 0.67670(2) 0.10591(2) 0.44892(2) 0.01554(6) Uani d 0.8783(7) A 1
O O4 0.61678(8) -0.00007(8) 0.47493(8) 0.0141(2) Uani d 0.8783(7) A 1
N N2 0.67577(13) -0.07555(11) 0.48657(12) 0.0138(3) Uani d 0.8783(7) A 1
O O5 0.78646(9) 0.02562(9) 0.46738(9) 0.0189(3) Uani d 0.8783(7) A 1
C C8 0.76264(12) -0.05796(12) 0.48044(11) 0.0149(3) Uani d 0.8783(7) A 1
C C9 0.83091(13) -0.13234(13) 0.48468(11) 0.0153(3) Uani d 0.8783(7) A 1
C C10 0.92497(15) -0.10935(14) 0.48404(13) 0.0209(4) Uani d 0.8783(7) A 1
H H10 0.9423 -0.0470 0.4849 0.025 Uiso calc 0.8783(7) A 1
C C11 0.99360(13) -0.17516(16) 0.48220(13) 0.0209(4) Uani d 0.8783(7) A 1
H H11 1.0571 -0.1584 0.4820 0.025 Uiso calc 0.8783(7) A 1
C C12 0.96701(15) -0.26643(15) 0.48067(13) 0.0203(4) Uani d 0.8783(7) A 1
H H12 1.0127 -0.3124 0.4788 0.024 Uiso calc 0.8783(7) A 1
C C13 0.87446(15) -0.29064(14) 0.48182(12) 0.0188(4) Uani d 0.8783(7) A 1
H H13 0.8580 -0.3532 0.4814 0.023 Uiso calc 0.8783(7) A 1
C C14 0.80446(12) -0.22480(14) 0.48360(11) 0.0145(3) Uani d 0.8783(7) A 1
O O6 0.71625(9) -0.25443(9) 0.48067(8) 0.0174(2) Uani d 0.8783(7) A 1
O O7 0.64832(11) 0.08643(10) 0.31936(9) 0.0242(3) Uani d 0.8783(7) A 1
C C15 0.57616(16) 0.05246(14) 0.27175(12) 0.0207(4) Uani d 0.8783(7) A 1
O O8 0.50242(16) 0.02543(15) 0.28940(14) 0.0240(4) Uani d 0.8783(7) A 1
C C16 0.5892(2) 0.05038(19) 0.18215(16) 0.0289(5) Uani d 0.8783(7) A 1
H H16A 0.6531 0.0265 0.1814 0.035 Uiso calc 0.8783(7) A 1
H H16B 0.5861 0.1135 0.1609 0.035 Uiso calc 0.8783(7) A 1
Cl Cl1 0.50475(7) -0.01609(8) 0.11496(5) 0.03164(18) Uani d 0.8783(7) A 1
O O9 0.30672(10) 0.19411(10) 0.36021(8) 0.0209(3) Uani d 0.8783(7) A 1
C C17 0.3478(3) 0.1934(4) 0.30087(16) 0.0224(6) Uani d 0.8783(7) A 1
H H17 0.4150 0.1925 0.3132 0.027 Uiso calc 0.8783(7) A 1
N N3 0.30499(17) 0.1939(2) 0.22187(14) 0.0249(5) Uani d 0.8783(7) A 1
C C18 0.2023(3) 0.1873(3) 0.1979(2) 0.0359(8) Uani d 0.8783(7) A 1
H H18A 0.1765 0.2452 0.1741 0.054 Uiso calc 0.8783(7) A 1
H H18B 0.1761 0.1734 0.2466 0.054 Uiso calc 0.8783(7) A 1
H H18C 0.1853 0.1388 0.1570 0.054 Uiso calc 0.8783(7) A 1
C C19 0.3584(3) 0.1960(2) 0.15659(18) 0.0419(7) Uani d 0.8783(7) A 1
H H19A 0.3514 0.1377 0.1273 0.063 Uiso calc 0.8783(7) A 1
H H19B 0.4254 0.2067 0.1805 0.063 Uiso calc 0.8783(7) A 1
H H19C 0.3344 0.2451 0.1179 0.063 Uiso calc 0.8783(7) A 1
O O10 0.52243(13) -0.17570(11) 0.37299(12) 0.0215(3) Uani d 0.8783(7) A 1
C C20 0.51607(16) -0.19688(14) 0.30007(12) 0.0254(4) Uani d 0.8783(7) A 1
H H20 0.4969 -0.1510 0.2597 0.031 Uiso calc 0.8783(7) A 1
N N4 0.5339(5) -0.2784(3) 0.27374(16) 0.0343(6) Uani d 0.8783(7) A 1
C C21 0.56354(19) -0.35315(15) 0.33013(14) 0.0335(5) Uani d 0.8783(7) A 1
H H21A 0.5350 -0.4098 0.3055 0.050 Uiso calc 0.8783(7) A 1
H H21B 0.5431 -0.3417 0.3821 0.050 Uiso calc 0.8783(7) A 1
H H21C 0.6326 -0.3585 0.3409 0.050 Uiso calc 0.8783(7) A 1
C C22 0.5273(3) -0.2964(2) 0.18536(15) 0.0533(8) Uani d 0.8783(7) A 1
H H22A 0.5082 -0.2407 0.1538 0.080 Uiso calc 0.8783(7) A 1
H H22B 0.4803 -0.3441 0.1672 0.080 Uiso calc 0.8783(7) A 1
H H22C 0.5890 -0.3163 0.1762 0.080 Uiso calc 0.8783(7) A 1
O O11 0.30119(13) -0.08465(15) 0.36626(13) 0.0387(4) Uani d 0.8783(7) A 1
C C23 0.22369(18) -0.0752(2) 0.31880(17) 0.0360(6) Uani d 0.8783(7) A 1
H H23 0.1693 -0.0724 0.3426 0.043 Uiso calc 0.8783(7) A 1
N N5 0.21038(14) -0.06854(16) 0.23725(14) 0.0315(5) Uani d 0.8783(7) A 1
C C24 0.2894(2) -0.0710(3) 0.1945(2) 0.0418(7) Uani d 0.8783(7) A 1
H H24A 0.2945 -0.1321 0.1721 0.063 Uiso calc 0.8783(7) A 1
H H24B 0.3482 -0.0560 0.2334 0.063 Uiso calc 0.8783(7) A 1
H H24C 0.2785 -0.0267 0.1494 0.063 Uiso calc 0.8783(7) A 1
C C25 0.1168(2) -0.0650(4) 0.1845(3) 0.0375(8) Uani d 0.8783(7) A 1
H H25A 0.1091 -0.0074 0.1541 0.056 Uiso calc 0.8783(7) A 1
H H25B 0.0688 -0.0694 0.2185 0.056 Uiso calc 0.8783(7) A 1
H H25C 0.1093 -0.1158 0.1454 0.056 Uiso calc 0.8783(7) A 1
O O12 0.5406(3) 0.3039(3) 0.2524(2) 0.0614(12) Uani d 0.615(5) B 1
C C26 0.6199(6) 0.2984(7) 0.2465(6) 0.054(3) Uani d 0.615(5) B 1
H H26 0.6445 0.2384 0.2526 0.065 Uiso calc 0.615(5) B 1
N N6 0.6808(5) 0.3594(9) 0.2330(7) 0.0392(13) Uani d 0.615(5) B 1
C C27 0.6502(4) 0.4538(4) 0.2260(4) 0.0418(12) Uani d 0.615(5) B 1
H H27A 0.6884 0.4876 0.1936 0.063 Uiso calc 0.615(5) B 1
H H27B 0.6583 0.4806 0.2811 0.063 Uiso calc 0.615(5) B 1
H H27C 0.5834 0.4567 0.1984 0.063 Uiso calc 0.615(5) B 1
C C28 0.7754(4) 0.3437(4) 0.2271(4) 0.0364(10) Uani d 0.615(5) B 1
H H28A 0.7837 0.2794 0.2150 0.055 Uiso calc 0.615(5) B 1
H H28B 0.8175 0.3597 0.2795 0.055 Uiso calc 0.615(5) B 1
H H28C 0.7908 0.3812 0.1828 0.055 Uiso calc 0.615(5) B 1
Na Na1 0.45845(14) -0.03121(17) 0.40525(15) 0.0144(3) Uani d 0.8783(7) A 1
Mn Mn1B 0.53392(15) -0.21852(16) 0.52400(15) 0.0230(6) Uani d 0.1217(7) A 2
O O1B 0.5784(6) -0.1004(6) 0.5135(8) 0.031(3) Uani d 0.1217(7) A 2
N N1B 0.6691(9) -0.0984(7) 0.4957(11) 0.0136(3) Uani d 0.1217(7) A 2
O O2B 0.6646(6) -0.2498(6) 0.5139(7) 0.024(2) Uani d 0.1217(7) A 2
C C1B 0.7104(8) -0.1782(8) 0.4991(8) 0.022(3) Uani d 0.1217(7) A 2
C C2B 0.8093(8) -0.1823(9) 0.4893(8) 0.0136(3) Uani d 0.1217(7) A 2
C C3B 0.8439(10) -0.2697(9) 0.4897(9) 0.0175(3) Uani d 0.1217(7) A 2
H H3B 0.8046 -0.3195 0.4969 0.021 Uiso calc 0.1217(7) A 2
C C4B 0.9345(11) -0.2855(10) 0.4799(10) 0.0205(4) Uani d 0.1217(7) A 2
H H4B 0.9562 -0.3458 0.4751 0.025 Uiso calc 0.1217(7) A 2
C C5B 0.9925(11) -0.2138(10) 0.4770(9) 0.0191(4) Uani d 0.1217(7) A 2
H H5B 1.0567 -0.2240 0.4742 0.023 Uiso calc 0.1217(7) A 2
C C6B 0.9591(10) -0.1264(9) 0.4780(9) 0.0173(3) Uani d 0.1217(7) A 2
H H6B 1.0005 -0.0769 0.4749 0.021 Uiso calc 0.1217(7) A 2
C C7B 0.8662(9) -0.1092(8) 0.4833(9) 0.0160(3) Uani d 0.1217(7) A 2
O O3B 0.8362(7) -0.0222(7) 0.4853(9) 0.036(3) Uani d 0.1217(7) A 2
Mn Mn2B 0.71495(16) 0.02477(16) 0.47156(17) 0.0271(6) Uani d 0.1217(7) A 2
O O4B 0.5938(5) 0.0704(5) 0.4741(5) 0.0141(2) Uani d 0.1217(7) A 2
N N2B 0.5901(8) 0.1646(8) 0.4702(10) 0.0138(3) Uani d 0.1217(7) A 2
O O5B 0.7458(6) 0.1546(6) 0.4723(6) 0.020(2) Uani d 0.1217(7) A 2
C C8B 0.6726(8) 0.2053(6) 0.4709(8) 0.016(2) Uani d 0.1217(7) A 2
C C9B 0.6754(9) 0.3048(7) 0.4653(9) 0.0153(3) Uani d 0.1217(7) A 2
C C10B 0.7640(10) 0.3387(10) 0.4594(10) 0.0209(4) Uani d 0.1217(7) A 2
H H10B 0.8143 0.2980 0.4567 0.025 Uiso calc 0.1217(7) A 2
C C11B 0.7784(11) 0.4302(11) 0.4576(12) 0.0209(4) Uani d 0.1217(7) A 2
H H11B 0.8386 0.4530 0.4530 0.025 Uiso calc 0.1217(7) A 2
C C12B 0.7064(10) 0.4895(11) 0.4625(11) 0.0203(4) Uani d 0.1217(7) A 2
H H12B 0.7170 0.5532 0.4626 0.024 Uiso calc 0.1217(7) A 2
C C13B 0.6189(10) 0.4560(9) 0.4672(10) 0.0188(4) Uani d 0.1217(7) A 2
H H13B 0.5687 0.4972 0.4694 0.023 Uiso calc 0.1217(7) A 2
C C14B 0.6026(8) 0.3642(9) 0.4689(8) 0.0145(3) Uani d 0.1217(7) A 2
O O6B 0.5143(6) 0.3336(7) 0.4750(7) 0.024(2) Uani d 0.1217(7) A 2
O O7B 0.6868(9) 0.0206(12) 0.3389(8) 0.050(4) Uani d 0.1217(7) A 2
C C15B 0.6092(12) 0.012(2) 0.2877(10) 0.053(5) Uani d 0.1217(7) A 2
O O8B 0.5302(12) -0.0067(17) 0.2989(12) 0.056(6) Uani d 0.1217(7) A 2
C C16B 0.6179(15) 0.025(2) 0.1987(9) 0.047(6) Uani d 0.1217(7) A 2
H H16C 0.6697 -0.0144 0.1888 0.056 Uiso calc 0.1217(7) A 2
H H16D 0.6387 0.0890 0.1933 0.056 Uiso calc 0.1217(7) A 2
Cl Cl1B 0.5184(11) 0.0057(9) 0.1177(8) 0.089(5) Uani d 0.1217(7) A 2
O O9B 0.4183(9) 0.2152(10) 0.3374(8) 0.041(3) Uani d 0.1217(7) A 2
C C17B 0.3316(17) 0.197(4) 0.3084(17) 0.051(9) Uani d 0.1217(7) A 2
H H17B 0.2927 0.1942 0.3480 0.061 Uiso calc 0.1217(7) A 2
N N3B 0.2873(14) 0.182(2) 0.2305(12) 0.0249(5) Uani d 0.1217(7) A 2
C C18B 0.331(2) 0.162(3) 0.1623(17) 0.082(11) Uani d 0.1217(7) A 2
H H18D 0.3423 0.2179 0.1345 0.123 Uiso calc 0.1217(7) A 2
H H18E 0.2887 0.1221 0.1234 0.123 Uiso calc 0.1217(7) A 2
H H18F 0.3910 0.1303 0.1825 0.123 Uiso calc 0.1217(7) A 2
C C19B 0.1873(19) 0.208(3) 0.207(3) 0.076(14) Uani d 0.1217(7) A 2
H H19D 0.1773 0.2458 0.1574 0.115 Uiso calc 0.1217(7) A 2
H H19E 0.1695 0.2428 0.2523 0.115 Uiso calc 0.1217(7) A 2
H H19F 0.1483 0.1533 0.1966 0.115 Uiso calc 0.1217(7) A 2
O O10B 0.5012(15) -0.2125(15) 0.3797(10) 0.061(5) Uani d 0.1217(7) A 2
C C20B 0.5396(19) -0.2697(16) 0.3421(11) 0.063(6) Uani d 0.1217(7) A 2
H H20B 0.5840 -0.3088 0.3755 0.076 Uiso calc 0.1217(7) A 2
N N4B 0.527(4) -0.283(3) 0.2608(13) 0.0343(6) Uani d 0.1217(7) A 2
C C21B 0.483(3) -0.2153(19) 0.2022(16) 0.090(10) Uani d 0.1217(7) A 2
H H21D 0.5216 -0.2070 0.1603 0.135 Uiso calc 0.1217(7) A 2
H H21E 0.4795 -0.1576 0.2310 0.135 Uiso calc 0.1217(7) A 2
H H21F 0.4196 -0.2350 0.1757 0.135 Uiso calc 0.1217(7) A 2
C C22B 0.552(3) -0.371(2) 0.228(2) 0.119(12) Uani d 0.1217(7) A 2
H H22D 0.4952 -0.3996 0.1949 0.179 Uiso calc 0.1217(7) A 2
H H22E 0.5791 -0.4116 0.2739 0.179 Uiso calc 0.1217(7) A 2
H H22F 0.5985 -0.3612 0.1933 0.179 Uiso calc 0.1217(7) A 2
O O11B 0.2936(11) -0.0372(12) 0.3615(12) 0.064(5) Uani d 0.1217(7) A 2
C C23B 0.2075(15) -0.039(2) 0.3243(12) 0.060(5) Uani d 0.1217(7) A 2
H H23B 0.1600 -0.0255 0.3547 0.072 Uiso calc 0.1217(7) A 2
N N5B 0.1823(11) -0.0571(14) 0.2475(10) 0.0315(5) Uani d 0.1217(7) A 2
C C24B 0.2643(17) -0.074(3) 0.2090(19) 0.061(8) Uani d 0.1217(7) A 2
H H24D 0.2432 -0.1046 0.1560 0.091 Uiso calc 0.1217(7) A 2
H H24E 0.3105 -0.1119 0.2455 0.091 Uiso calc 0.1217(7) A 2
H H24F 0.2937 -0.0156 0.1999 0.091 Uiso calc 0.1217(7) A 2
C C25B 0.0969(18) -0.054(4) 0.188(2) 0.057(10) Uani d 0.1217(7) A 2
H H25D 0.0704 0.0070 0.1854 0.086 Uiso calc 0.1217(7) A 2
H H25E 0.0517 -0.0976 0.2033 0.086 Uiso calc 0.1217(7) A 2
H H25F 0.1094 -0.0710 0.1339 0.086 Uiso calc 0.1217(7) A 2
O O12B 0.5372(4) 0.4724(3) 0.1987(3) 0.0521(16) Uani d 0.385(5) B 2
C C26B 0.6174(7) 0.4520(8) 0.1999(6) 0.055(3) Uani d 0.385(5) B 2
H H26B 0.6549 0.4972 0.1811 0.066 Uiso calc 0.385(5) B 2
N N6B 0.6610(10) 0.3739(15) 0.2242(13) 0.0392(13) Uani d 0.385(5) B 2
C C27B 0.6083(12) 0.2978(7) 0.2465(9) 0.059(6) Uani d 0.385(5) B 2
H H27D 0.5696 0.3182 0.2852 0.088 Uiso calc 0.385(5) B 2
H H27E 0.6523 0.2506 0.2726 0.088 Uiso calc 0.385(5) B 2
H H27F 0.5672 0.2731 0.1969 0.088 Uiso calc 0.385(5) B 2
C C28B 0.7558(11) 0.3431(16) 0.2255(12) 0.164(10) Uani d 0.385(5) B 2
H H28D 0.7663 0.3401 0.1690 0.246 Uiso calc 0.385(5) B 2
H H28E 0.7647 0.2825 0.2506 0.246 Uiso calc 0.385(5) B 2
H H28F 0.8010 0.3856 0.2578 0.246 Uiso calc 0.385(5) B 2
Na Na1B 0.4601(11) -0.0206(15) 0.4096(11) 0.0144(3) Uani d 0.1217(7) A 2

loop_
_atom_site_aniso_label
_atom_site_aniso_U_11
_atom_site_aniso_U_22
_atom_site_aniso_U_33
_atom_site_aniso_U_12
_atom_site_aniso_U_13
_atom_site_aniso_U_23
Mn1 0.01043(12) 0.01275(12) 0.01532(11) -0.00049(9) 0.00393(9) -0.00080(9)
O1 0.0105(5) 0.0142(6) 0.0192(6) -0.0027(4) 0.0058(4) -0.0008(4)
N1 0.0092(7) 0.0135(7) 0.0184(7) -0.0026(6) 0.0037(6) 0.0004(5)
O2 0.0128(6) 0.0144(6) 0.0181(6) -0.0003(5) 0.0049(5) 0.0004(4)
C1 0.0134(8) 0.0147(7) 0.0130(7) -0.0007(6) 0.0015(6) 0.0001(6)
C2 0.0141(8) 0.0123(7) 0.0143(7) -0.0015(6) 0.0022(6) -0.0002(6)
C3 0.0193(9) 0.0133(8) 0.0198(8) -0.0013(7) 0.0035(7) -0.0016(7)
C4 0.0241(11) 0.0139(8) 0.0233(9) -0.0023(8) 0.0047(8) -0.0006(7)
C5 0.0231(11) 0.0142(9) 0.0203(8) -0.0071(8) 0.0048(7) 0.0000(7)
C6 0.0151(8) 0.0167(9) 0.0199(8) -0.0038(7) 0.0032(7) 0.0009(7)
C7 0.0146(8) 0.0141(8) 0.0185(8) -0.0016(7) 0.0017(7) 0.0005(6)
O3 0.0154(6) 0.0137(6) 0.0424(8) -0.0033(5) 0.0106(6) -0.0013(6)
Mn2 0.01122(12) 0.01245(12) 0.02429(13) -0.00198(9) 0.00678(10) -0.00102(10)
O4 0.0106(5) 0.0126(5) 0.0194(6) 0.0003(4) 0.0038(4) 0.0012(4)
N2 0.0117(7) 0.0118(7) 0.0183(8) 0.0000(6) 0.0038(5) 0.0001(6)
O5 0.0115(6) 0.0164(6) 0.0294(7) -0.0023(5) 0.0058(5) -0.0011(5)
C8 0.0115(7) 0.0164(8) 0.0164(7) -0.0025(6) 0.0021(6) -0.0022(6)
C9 0.0100(8) 0.0165(8) 0.0195(8) -0.0018(6) 0.0028(6) -0.0030(6)
C10 0.0124(9) 0.0204(9) 0.0294(10) -0.0012(7) 0.0033(7) -0.0027(7)
C11 0.0107(8) 0.0226(9) 0.0297(10) -0.0021(8) 0.0049(7) -0.0019(8)
C12 0.0137(9) 0.0224(10) 0.0250(9) 0.0023(7) 0.0042(8) -0.0052(7)
C13 0.0147(9) 0.0185(9) 0.0230(9) 0.0016(7) 0.0037(7) -0.0036(7)
C14 0.0125(8) 0.0157(8) 0.0157(7) 0.0002(7) 0.0036(6) -0.0024(6)
O6 0.0128(6) 0.0160(6) 0.0247(6) -0.0020(5) 0.0066(5) -0.0047(5)
O7 0.0267(7) 0.0260(7) 0.0218(7) -0.0027(6) 0.0093(6) 0.0023(6)
C15 0.0280(11) 0.0176(9) 0.0180(8) 0.0052(8) 0.0085(8) 0.0034(7)
O8 0.0250(10) 0.0292(9) 0.0193(8) -0.0006(7) 0.0082(8) 0.0026(6)
C16 0.0369(15) 0.0344(14) 0.0173(11) -0.0031(11) 0.0102(10) 0.0017(9)
Cl1 0.0360(3) 0.0417(5) 0.0176(2) 0.0055(3) 0.0061(2) -0.0036(2)
O9 0.0189(7) 0.0273(7) 0.0159(6) 0.0006(5) 0.0022(5) 0.0007(5)
C17 0.0214(13) 0.0291(13) 0.0151(9) 0.0059(12) 0.0002(9) -0.0028(9)
N3 0.0268(12) 0.0304(12) 0.0163(9) 0.0042(9) 0.0020(8) -0.0004(8)
C18 0.0307(16) 0.042(2) 0.0287(12) -0.0022(15) -0.0091(11) 0.0058(11)
C19 0.050(2) 0.0576(19) 0.0213(11) 0.0117(15) 0.0139(12) 0.0021(12)
O10 0.0248(8) 0.0208(7) 0.0176(7) -0.0027(6) 0.0015(6) -0.0011(6)
C20 0.0302(11) 0.0241(10) 0.0198(8) 0.0007(8) 0.0000(8) -0.0004(7)
N4 0.0543(18) 0.0287(10) 0.0173(12) 0.0036(11) 0.0016(16) -0.0043(10)
C21 0.0516(15) 0.0197(10) 0.0267(10) 0.0012(9) 0.0022(10) -0.0030(8)
C22 0.094(3) 0.0424(15) 0.0203(10) 0.0123(16) 0.0050(13) -0.0054(10)
O11 0.0237(8) 0.0439(11) 0.0427(10) -0.0017(8) -0.0069(7) -0.0132(9)
C23 0.0228(11) 0.0398(15) 0.0442(14) -0.0028(10) 0.0039(10) -0.0168(11)
N5 0.0170(10) 0.0357(11) 0.0400(11) 0.0012(9) 0.0020(8) -0.0107(8)
C24 0.0299(16) 0.0556(19) 0.0413(16) 0.0018(14) 0.0102(12) -0.0035(13)
C25 0.0255(16) 0.0374(16) 0.0443(16) 0.0018(15) -0.0048(13) -0.0028(12)
O12 0.048(2) 0.092(3) 0.0470(19) -0.0248(19) 0.0183(16) 0.0003(17)
C26 0.039(3) 0.091(6) 0.033(4) -0.012(3) 0.008(3) -0.011(3)
N6 0.038(4) 0.052(4) 0.027(3) -0.001(3) 0.006(3) -0.004(2)
C27 0.044(3) 0.036(2) 0.048(3) -0.001(2) 0.014(2) -0.010(2)
C28 0.0304(19) 0.051(2) 0.031(2) -0.0138(18) 0.0140(16) -0.0121(18)
Na1 0.0126(3) 0.0148(8) 0.0162(4) -0.0019(3) 0.0036(3) -0.0017(4)
Mn1B 0.0105(9) 0.0238(11) 0.0355(12) -0.0024(8) 0.0064(8) 0.0051(9)
O1B 0.013(5) 0.021(5) 0.065(8) 0.008(4) 0.020(5) 0.009(5)
N1B 0.0092(7) 0.0135(7) 0.0184(7) -0.0026(6) 0.0037(6) 0.0004(5)
O2B 0.022(5) 0.013(4) 0.038(6) 0.001(4) 0.007(4) 0.001(4)
C1B 0.014(6) 0.035(8) 0.018(6) 0.000(5) 0.004(5) 0.004(5)
C2B 0.0141(8) 0.0123(7) 0.0143(7) -0.0015(6) 0.0022(6) -0.0002(6)
C3B 0.0193(9) 0.0133(8) 0.0198(8) -0.0013(7) 0.0035(7) -0.0016(7)
C4B 0.0241(11) 0.0139(8) 0.0233(9) -0.0023(8) 0.0047(8) -0.0006(7)
C5B 0.0231(11) 0.0142(9) 0.0203(8) -0.0071(8) 0.0048(7) 0.0000(7)
C6B 0.0151(8) 0.0167(9) 0.0199(8) -0.0038(7) 0.0032(7) 0.0009(7)
C7B 0.0146(8) 0.0141(8) 0.0185(8) -0.0016(7) 0.0017(7) 0.0005(6)
O3B 0.022(6) 0.021(5) 0.071(9) -0.005(5) 0.024(6) -0.004(5)
Mn2B 0.0174(11) 0.0202(11) 0.0469(15) -0.0021(8) 0.0138(10) 0.0014(10)
O4B 0.0106(5) 0.0126(5) 0.0194(6) 0.0003(4) 0.0038(4) 0.0012(4)
N2B 0.0117(7) 0.0118(7) 0.0183(8) 0.0000(6) 0.0038(5) 0.0001(6)
O5B 0.012(4) 0.027(5) 0.022(5) -0.008(4) 0.003(4) -0.007(4)
C8B 0.018(6) 0.010(5) 0.021(6) -0.003(4) 0.004(5) 0.003(4)
C9B 0.0100(8) 0.0165(8) 0.0195(8) -0.0018(6) 0.0028(6) -0.0030(6)
C10B 0.0124(9) 0.0204(9) 0.0294(10) -0.0012(7) 0.0033(7) -0.0027(7)
C11B 0.0107(8) 0.0226(9) 0.0297(10) -0.0021(8) 0.0049(7) -0.0019(8)
C12B 0.0137(9) 0.0224(10) 0.0250(9) 0.0023(7) 0.0042(8) -0.0052(7)
C13B 0.0147(9) 0.0185(9) 0.0230(9) 0.0016(7) 0.0037(7) -0.0036(7)
C14B 0.0125(8) 0.0157(8) 0.0157(7) 0.0002(7) 0.0036(6) -0.0024(6)
O6B 0.008(4) 0.020(5) 0.045(6) 0.005(4) 0.011(4) -0.001(4)
O7B 0.043(7) 0.076(10) 0.032(6) -0.019(7) 0.011(6) -0.013(7)
C15B 0.049(11) 0.078(13) 0.035(9) -0.008(10) 0.015(8) 0.005(10)
O8B 0.042(12) 0.097(19) 0.029(8) -0.036(11) 0.005(8) -0.003(11)
C16B 0.045(12) 0.062(14) 0.025(9) -0.011(10) -0.012(8) 0.018(9)
Cl1B 0.120(10) 0.048(6) 0.115(9) -0.002(5) 0.064(7) -0.001(5)
O9B 0.030(6) 0.049(7) 0.041(7) 0.004(5) 0.003(5) -0.014(6)
C17B 0.021(11) 0.046(13) 0.079(16) 0.004(10) -0.006(11) -0.003(14)
N3B 0.0268(12) 0.0304(12) 0.0163(9) 0.0042(9) 0.0020(8) -0.0004(8)
C18B 0.049(17) 0.14(3) 0.061(17) 0.038(17) 0.025(13) 0.056(18)
C19B 0.035(14) 0.06(2) 0.12(3) 0.023(13) -0.026(16) -0.003(18)
O10B 0.070(12) 0.095(14) 0.016(6) -0.009(11) 0.000(7) 0.001(9)
C20B 0.078(13) 0.063(12) 0.038(9) 0.009(11) -0.014(10) 0.000(9)
N4B 0.0543(18) 0.0287(10) 0.0173(12) 0.0036(11) 0.0016(16) -0.0043(10)
C21B 0.13(2) 0.072(18) 0.056(15) -0.014(18) -0.013(16) 0.007(13)
C22B 0.20(3) 0.09(2) 0.070(19) 0.00(2) 0.02(2) -0.021(17)
O11B 0.061(8) 0.035(8) 0.076(9) -0.007(7) -0.033(6) 0.016(8)
C23B 0.058(8) 0.064(13) 0.049(5) 0.005(8) -0.009(5) -0.020(6)
N5B 0.0170(10) 0.0357(11) 0.0400(11) 0.0012(9) 0.0020(8) -0.0107(8)
C24B 0.033(8) 0.078(19) 0.067(11) 0.005(8) 0.005(7) -0.019(11)
C25B 0.019(7) 0.09(3) 0.055(10) 0.012(8) -0.012(7) -0.024(11)
O12B 0.062(3) 0.047(3) 0.053(3) 0.008(2) 0.026(2) -0.012(2)
C26B 0.056(6) 0.063(5) 0.046(5) -0.003(5) 0.008(4) -0.024(4)
N6B 0.038(4) 0.052(4) 0.027(3) -0.001(3) 0.006(3) -0.004(2)
C27B 0.126(15) 0.018(4) 0.028(6) -0.020(6) 0.007(7) 0.005(4)
C28B 0.114(14) 0.31(2) 0.063(9) 0.087(14) 0.002(9) -0.069(12)
Na1B 0.0126(3) 0.0148(8) 0.0162(4) -0.0019(3) 0.0036(3) -0.0017(4)

loop_
_atom_type_symbol
_atom_type_description
_atom_type_scat_dispersion_real
_atom_type_scat_dispersion_imag
_atom_type_scat_source
C C 0.0033 0.0016 'International Tables Vol C Tables 4.2.6.8 and 6.1.1.4'
H H 0.0000 0.0000 'International Tables Vol C Tables 4.2.6.8 and 6.1.1.4'
N N 0.0061 0.0033 'International Tables Vol C Tables 4.2.6.8 and 6.1.1.4'
O O 0.0106 0.0060 'International Tables Vol C Tables 4.2.6.8 and 6.1.1.4'
Na Na 0.0362 0.0249 'International Tables Vol C Tables 4.2.6.8 and 6.1.1.4'
Cl Cl 0.1484 0.1585 'International Tables Vol C Tables 4.2.6.8 and 6.1.1.4'
Mn Mn 0.3368 0.7283 'International Tables Vol C Tables 4.2.6.8 and 6.1.1.4'

loop_
_geom_angle_atom_site_label_1
_geom_angle_atom_site_label_2
_geom_angle_atom_site_label_3
_geom_angle_site_symmetry_1
_geom_angle_site_symmetry_3
_geom_angle
O6 Mn1 O1 3_656 . 177.26(6)
O6 Mn1 O2 3_656 . 99.77(6)
O1 Mn1 O2 . . 81.69(5)
O6 Mn1 N2 3_656 3_656 89.69(7)
O1 Mn1 N2 . 3_656 88.54(6)
O2 Mn1 N2 . 3_656 167.43(7)
O6 Mn1 O9 3_656 . 89.47(6)
O1 Mn1 O9 . . 92.73(5)
O2 Mn1 O9 . . 94.38(5)
N2 Mn1 O9 3_656 . 93.96(7)
O6 Mn1 O10 3_656 3_656 96.37(6)
O1 Mn1 O10 . 3_656 81.41(6)
O2 Mn1 O10 . 3_656 85.64(5)
N2 Mn1 O10 3_656 3_656 85.09(7)
O9 Mn1 O10 . 3_656 174.07(6)
O6 Mn1 Na1 3_656 3_656 131.88(6)
O1 Mn1 Na1 . 3_656 45.40(6)
O2 Mn1 Na1 . 3_656 101.88(5)
N2 Mn1 Na1 3_656 3_656 65.56(6)
O9 Mn1 Na1 . 3_656 130.54(5)
O10 Mn1 Na1 3_656 3_656 43.91(6)
N1 O1 Mn1 . . 113.44(10)
N1 O1 Na1 . . 123.14(11)
Mn1 O1 Na1 . . 121.24(8)
N1 O1 Na1 . 3_656 101.75(10)
Mn1 O1 Na1 . 3_656 102.84(8)
Na1 O1 Na1 . 3_656 81.06(8)
C1 N1 O1 . . 113.17(15)
C1 N1 Mn2 . . 131.64(13)
O1 N1 Mn2 . . 115.10(11)
C1 O2 Mn1 . . 111.27(11)
O2 C1 N1 . . 119.77(16)
O2 C1 C2 . . 119.92(16)
N1 C1 C2 . . 120.31(16)
C3 C2 C7 . . 119.72(16)
C3 C2 C1 . . 117.76(18)
C7 C2 C1 . . 122.53(17)
C4 C3 C2 . . 121.85(18)
C4 C3 H3 . . 119.1
C2 C3 H3 . . 119.1
C3 C4 C5 . . 118.04(18)
C3 C4 H4 . . 121.0
C5 C4 H4 . . 121.0
C6 C5 C4 . . 121.04(18)
C6 C5 H5 . . 119.5
C4 C5 H5 . . 119.5
C5 C6 C7 . . 121.36(19)
C5 C6 H6 . . 119.3
C7 C6 H6 . . 119.3
O3 C7 C6 . . 117.35(18)
O3 C7 C2 . . 124.71(17)
C6 C7 C2 . . 117.93(16)
C7 O3 Mn2 . . 131.17(13)
O3 Mn2 O4 . . 167.89(6)
O3 Mn2 O5 . . 97.09(6)
O4 Mn2 O5 . . 81.92(5)
O3 Mn2 N1 . . 89.50(6)
O4 Mn2 N1 . . 88.75(6)
O5 Mn2 N1 . . 164.73(7)
O3 Mn2 O7 . . 95.33(6)
O4 Mn2 O7 . . 96.77(6)
O5 Mn2 O7 . . 93.37(6)
N1 Mn2 O7 . . 99.75(7)
O3 Mn2 Na1 . 3_656 128.65(6)
O4 Mn2 Na1 . 3_656 41.22(5)
O5 Mn2 Na1 . 3_656 104.30(6)
N1 Mn2 Na1 . 3_656 61.24(6)
O7 Mn2 Na1 . 3_656 128.56(5)
O3 Mn2 Na1 . . 152.09(6)
O4 Mn2 Na1 . . 34.32(5)
O5 Mn2 Na1 . . 109.54(6)
N1 Mn2 Na1 . . 66.86(6)
O7 Mn2 Na1 . . 75.39(6)
Na1 Mn2 Na1 3_656 . 53.21(6)
N2 O4 Mn2 . . 113.41(10)
N2 O4 Na1 . . 114.44(12)
Mn2 O4 Na1 . . 119.36(9)
N2 O4 Na1 . 3_656 113.10(12)
Mn2 O4 Na1 . 3_656 109.07(8)
Na1 O4 Na1 . 3_656 83.64(8)
C8 N2 O4 . . 113.77(14)
C8 N2 Mn1 . 3_656 130.21(13)
O4 N2 Mn1 . 3_656 116.02(11)
C8 O5 Mn2 . . 111.26(11)
N2 C8 O5 . . 119.30(16)
N2 C8 C9 . . 119.78(17)
O5 C8 C9 . . 120.87(16)
C10 C9 C14 . . 119.49(17)
C10 C9 C8 . . 117.61(18)
C14 C9 C8 . . 122.75(17)
C11 C10 C9 . . 121.92(19)
C11 C10 H10 . . 119.0
C9 C10 H10 . . 119.0
C10 C11 C12 . . 118.38(18)
C10 C11 H11 . . 120.8
C12 C11 H11 . . 120.8
C13 C12 C11 . . 120.62(18)
C13 C12 H12 . . 119.7
C11 C12 H12 . . 119.7
C12 C13 C14 . . 121.54(19)
C12 C13 H13 . . 119.2
C14 C13 H13 . . 119.2
O6 C14 C13 . . 117.32(18)
O6 C14 C9 . . 124.57(17)
C13 C14 C9 . . 118.05(16)
C14 O6 Mn1 . 3_656 127.12(12)
C15 O7 Mn2 . . 130.06(13)
O8 C15 O7 . . 128.3(2)
O8 C15 C16 . . 120.6(2)
O7 C15 C16 . . 111.06(19)
C15 O8 Na1 . . 135.95(19)
C15 C16 Cl1 . . 114.45(18)
C15 C16 H16A . . 108.6
Cl1 C16 H16A . . 108.6
C15 C16 H16B . . 108.6
Cl1 C16 H16B . . 108.6
H16A C16 H16B . . 107.6
C17 O9 Mn1 . . 122.96(17)
O9 C17 N3 . . 125.2(3)
O9 C17 H17 . . 117.4
N3 C17 H17 . . 117.4
C17 N3 C19 . . 121.6(3)
C17 N3 C18 . . 120.6(3)
C19 N3 C18 . . 117.7(2)
N3 C18 H18A . . 109.5
N3 C18 H18B . . 109.5
H18A C18 H18B . . 109.5
N3 C18 H18C . . 109.5
H18A C18 H18C . . 109.5
H18B C18 H18C . . 109.5
N3 C19 H19A . . 109.5
N3 C19 H19B . . 109.5
H19A C19 H19B . . 109.5
N3 C19 H19C . . 109.5
H19A C19 H19C . . 109.5
H19B C19 H19C . . 109.5
C20 O10 Mn1 . 3_656 144.64(16)
C20 O10 Na1 . . 118.91(16)
Mn1 O10 Na1 3_656 . 92.24(8)
O10 C20 N4 . . 125.0(2)
O10 C20 H20 . . 117.5
N4 C20 H20 . . 117.5
C20 N4 C21 . . 121.9(2)
C20 N4 C22 . . 121.0(3)
C21 N4 C22 . . 117.1(3)
N4 C21 H21A . . 109.5
N4 C21 H21B . . 109.5
H21A C21 H21B . . 109.5
N4 C21 H21C . . 109.5
H21A C21 H21C . . 109.5
H21B C21 H21C . . 109.5
N4 C22 H22A . . 109.5
N4 C22 H22B . . 109.5
H22A C22 H22B . . 109.5
N4 C22 H22C . . 109.5
H22A C22 H22C . . 109.5
H22B C22 H22C . . 109.5
C23 O11 Na1 . . 146.1(2)
O11 C23 N5 . . 125.3(3)
O11 C23 H23 . . 117.4
N5 C23 H23 . . 117.4
C23 N5 C25 . . 122.4(3)
C23 N5 C24 . . 121.8(2)
C25 N5 C24 . . 115.7(3)
N5 C24 H24A . . 109.5
N5 C24 H24B . . 109.5
H24A C24 H24B . . 109.5
N5 C24 H24C . . 109.5
H24A C24 H24C . . 109.5
H24B C24 H24C . . 109.5
N5 C25 H25A . . 109.5
N5 C25 H25B . . 109.5
H25A C25 H25B . . 109.5
N5 C25 H25C . . 109.5
H25A C25 H25C . . 109.5
H25B C25 H25C . . 109.5
O12 C26 N6 . . 132.1(10)
O12 C26 H26 . . 113.9
N6 C26 H26 . . 113.9
C26 N6 C28 . . 126.6(9)
C26 N6 C27 . . 117.7(7)
C28 N6 C27 . . 115.7(9)
N6 C27 H27A . . 109.5
N6 C27 H27B . . 109.5
H27A C27 H27B . . 109.5
N6 C27 H27C . . 109.5
H27A C27 H27C . . 109.5
H27B C27 H27C . . 109.5
N6 C28 H28A . . 109.5
N6 C28 H28B . . 109.5
H28A C28 H28B . . 109.5
N6 C28 H28C . . 109.5
H28A C28 H28C . . 109.5
H28B C28 H28C . . 109.5
O8 Na1 O11 . . 107.89(12)
O8 Na1 O4 . . 86.13(10)
O11 Na1 O4 . . 165.43(14)
O8 Na1 O10 . . 87.15(10)
O11 Na1 O10 . . 92.11(10)
O4 Na1 O10 . . 84.48(9)
O8 Na1 O1 . . 87.21(11)
O11 Na1 O1 . . 117.93(12)
O4 Na1 O1 . . 65.44(6)
O10 Na1 O1 . . 149.69(10)
O8 Na1 O4 . 3_656 146.95(14)
O11 Na1 O4 . 3_656 74.18(9)
O4 Na1 O4 . 3_656 96.35(8)
O10 Na1 O4 . 3_656 125.89(12)
O1 Na1 O4 . 3_656 64.52(7)
O8 Na1 O1 . 3_656 143.57(12)
O11 Na1 O1 . 3_656 100.78(11)
O4 Na1 O1 . 3_656 64.75(7)
O10 Na1 O1 . 3_656 69.52(9)
O1 Na1 O1 . 3_656 98.94(8)
O4 Na1 O1 3_656 3_656 62.61(7)
O8 Na1 Na1 . 3_656 126.36(13)
O11 Na1 Na1 . 3_656 120.03(14)
O4 Na1 Na1 . 3_656 49.60(6)
O10 Na1 Na1 . 3_656 112.26(13)
O1 Na1 Na1 . 3_656 50.63(7)
O4 Na1 Na1 3_656 3_656 46.75(7)
O1 Na1 Na1 3_656 3_656 48.30(7)
O8 Na1 Mn1 . 3_656 113.30(10)
O11 Na1 Mn1 . 3_656 114.19(10)
O4 Na1 Mn1 . 3_656 54.53(6)
O10 Na1 Mn1 . 3_656 43.85(6)
O1 Na1 Mn1 . 3_656 113.17(7)
O4 Na1 Mn1 3_656 3_656 94.29(8)
O1 Na1 Mn1 3_656 3_656 31.77(4)
Na1 Na1 Mn1 3_656 3_656 68.41(8)
O8 Na1 Mn2 . 3_656 163.39(10)
O11 Na1 Mn2 . 3_656 57.00(7)
O4 Na1 Mn2 . 3_656 109.53(9)
O10 Na1 Mn2 . 3_656 99.53(9)
O1 Na1 Mn2 . 3_656 94.21(8)
O4 Na1 Mn2 3_656 3_656 29.71(4)
O1 Na1 Mn2 3_656 3_656 52.53(5)
Na1 Na1 Mn2 3_656 3_656 65.13(8)
Mn1 Na1 Mn2 3_656 3_656 81.35(6)
O8 Na1 Mn2 . . 66.03(8)
O11 Na1 Mn2 . . 165.96(12)
O4 Na1 Mn2 . . 26.32(4)
O10 Na1 Mn2 . . 100.00(8)
O1 Na1 Mn2 . . 50.87(4)
O4 Na1 Mn2 3_656 . 103.76(7)
O1 Na1 Mn2 3_656 . 90.17(6)
Na1 Na1 Mn2 3_656 . 61.66(6)
Mn1 Na1 Mn2 3_656 . 79.70(4)
Mn2 Na1 Mn2 3_656 . 126.79(6)
O6B Mn1B O1B 3_656 . 175.2(6)
O6B Mn1B N2B 3_656 3_656 91.2(4)
O1B Mn1B N2B . 3_656 87.9(4)
O6B Mn1B O2B 3_656 . 99.0(4)
O1B Mn1B O2B . . 81.8(4)
N2B Mn1B O2B 3_656 . 169.7(4)
O6B Mn1B O9B 3_656 3_656 92.7(5)
O1B Mn1B O9B . 3_656 92.0(6)
N2B Mn1B O9B 3_656 3_656 91.9(6)
O2B Mn1B O9B . 3_656 89.6(5)
O6B Mn1B O10B 3_656 . 92.7(7)
O1B Mn1B O10B . . 82.6(7)
N2B Mn1B O10B 3_656 . 92.3(7)
O2B Mn1B O10B . . 85.3(6)
O9B Mn1B O10B 3_656 . 173.1(6)
O6B Mn1B Na1B 3_656 . 134.1(4)
O1B Mn1B Na1B . . 41.8(4)
N2B Mn1B Na1B 3_656 . 61.1(5)
O2B Mn1B Na1B . . 109.6(4)
O9B Mn1B Na1B 3_656 . 121.7(5)
O10B Mn1B Na1B . . 56.2(6)
O6B Mn1B Na1B 3_656 3_656 150.0(4)
O1B Mn1B Na1B . 3_656 32.2(5)
N2B Mn1B Na1B 3_656 3_656 64.4(4)
O2B Mn1B Na1B . 3_656 106.4(4)
O9B Mn1B Na1B 3_656 3_656 72.1(5)
O10B Mn1B Na1B . 3_656 104.8(6)
Na1B Mn1B Na1B . 3_656 49.9(5)
N1B O1B Mn1B . . 113.1(7)
N1B O1B Na1B . 3_656 116.1(9)
Mn1B O1B Na1B . 3_656 122.3(7)
N1B O1B Na1B . . 112.8(10)
Mn1B O1B Na1B . . 107.8(7)
Na1B O1B Na1B 3_656 . 78.9(7)
C1B N1B O1B . . 114.1(9)
C1B N1B Mn2B . . 130.8(9)
O1B N1B Mn2B . . 115.1(8)
C1B O2B Mn1B . . 111.1(7)
O2B C1B N1B . . 119.4(10)
O2B C1B C2B . . 122.2(10)
N1B C1B C2B . . 118.4(10)
C7B C2B C3B . . 120.6(10)
C7B C2B C1B . . 125.9(11)
C3B C2B C1B . . 113.4(11)
C4B C3B C2B . . 120.8(12)
C4B C3B H3B . . 119.6
C2B C3B H3B . . 119.6
C5B C4B C3B . . 119.0(13)
C5B C4B H4B . . 120.5
C3B C4B H4B . . 120.5
C4B C5B C6B . . 120.5(13)
C4B C5B H5B . . 119.8
C6B C5B H5B . . 119.8
C5B C6B C7B . . 121.2(12)
C5B C6B H6B . . 119.4
C7B C6B H6B . . 119.4
O3B C7B C2B . . 122.8(11)
O3B C7B C6B . . 119.5(12)
C2B C7B C6B . . 117.7(10)
C7B O3B Mn2B . . 130.4(9)
O3B Mn2B O4B . . 171.7(5)
O3B Mn2B O5B . . 98.9(4)
O4B Mn2B O5B . . 82.2(3)
O3B Mn2B N1B . . 88.9(5)
O4B Mn2B N1B . . 88.4(4)
O5B Mn2B N1B . . 165.2(5)
O3B Mn2B O7B . . 95.2(6)
O4B Mn2B O7B . . 93.0(5)
O5B Mn2B O7B . . 91.7(5)
N1B Mn2B O7B . . 100.2(7)
O3B Mn2B Na1B . 3_656 134.1(5)
O4B Mn2B Na1B . 3_656 38.2(4)
O5B Mn2B Na1B . 3_656 101.7(5)
N1B Mn2B Na1B . 3_656 64.2(5)
O7B Mn2B Na1B . 3_656 124.4(4)
O3B Mn2B Na1B . . 146.5(5)
O4B Mn2B Na1B . . 35.7(4)
O5B Mn2B Na1B . . 113.1(4)
N1B Mn2B Na1B . . 62.4(5)
O7B Mn2B Na1B . . 75.0(5)
Na1B Mn2B Na1B 3_656 . 50.0(5)
N2B O4B Mn2B . . 112.5(7)
N2B O4B Na1B . 3_656 109.6(10)
Mn2B O4B Na1B . 3_656 112.0(6)
N2B O4B Na1B . . 120.9(9)
Mn2B O4B Na1B . . 117.1(6)
Na1B O4B Na1B 3_656 . 79.6(7)
C8B N2B O4B . . 115.0(10)
C8B N2B Mn1B . 3_656 129.5(9)
O4B N2B Mn1B . 3_656 115.1(8)
C8B O5B Mn2B . . 112.2(7)
O5B C8B N2B . . 118.0(9)
O5B C8B C9B . . 123.0(10)
N2B C8B C9B . . 119.0(10)
C14B C9B C10B . . 119.7(11)
C14B C9B C8B . . 126.8(11)
C10B C9B C8B . . 113.5(11)
C11B C10B C9B . . 120.1(12)
C11B C10B H10B . . 120.0
C9B C10B H10B . . 120.0
C10B C11B C12B . . 120.3(14)
C10B C11B H11B . . 119.8
C12B C11B H11B . . 119.8
C11B C12B C13B . . 119.6(14)
C11B C12B H12B . . 120.2
C13B C12B H12B . . 120.2
C14B C13B C12B . . 121.1(13)
C14B C13B H13B . . 119.4
C12B C13B H13B . . 119.4
C13B C14B O6B . . 119.2(11)
C13B C14B C9B . . 119.2(11)
O6B C14B C9B . . 121.5(11)
C14B O6B Mn1B . 3_656 131.5(8)
C15B O7B Mn2B . . 130.0(11)
O8B C15B O7B . . 130.3(17)
O8B C15B C16B . . 116.2(15)
O7B C15B C16B . . 113.4(14)
C15B O8B Na1B . . 136.3(15)
C15B C16B Cl1B . . 119.7(14)
C15B C16B H16C . . 107.4
Cl1B C16B H16C . . 107.4
C15B C16B H16D . . 107.4
Cl1B C16B H16D . . 107.4
H16C C16B H16D . . 106.9
C17B O9B Mn1B . 3_656 117.4(16)
O9B C17B N3B . . 130(3)
O9B C17B H17B . . 115.2
N3B C17B H17B . . 115.2
C17B N3B C18B . . 127(2)
C17B N3B C19B . . 118(2)
C18B N3B C19B . . 115(2)
N3B C18B H18D . . 109.5
N3B C18B H18E . . 109.5
H18D C18B H18E . . 109.5
N3B C18B H18F . . 109.5
H18D C18B H18F . . 109.5
H18E C18B H18F . . 109.5
N3B C19B H19D . . 109.5
N3B C19B H19E . . 109.5
H19D C19B H19E . . 109.5
N3B C19B H19F . . 109.5
H19D C19B H19F . . 109.5
H19E C19B H19F . . 109.5
C20B O10B Mn1B . . 118.0(15)
C20B O10B Na1B . . 149.2(19)
Mn1B O10B Na1B . . 82.5(7)
O10B C20B N4B . . 128(2)
O10B C20B H20B . . 115.8
N4B C20B H20B . . 115.8
C20B N4B C21B . . 122(2)
C20B N4B C22B . . 120(2)
C21B N4B C22B . . 118(2)
N4B C21B H21D . . 109.5
N4B C21B H21E . . 109.5
H21D C21B H21E . . 109.5
N4B C21B H21F . . 109.5
H21D C21B H21F . . 109.5
H21E C21B H21F . . 109.5
N4B C22B H22D . . 109.5
N4B C22B H22E . . 109.5
H22D C22B H22E . . 109.5
N4B C22B H22F . . 109.5
H22D C22B H22F . . 109.5
H22E C22B H22F . . 109.5
C23B O11B Na1B . . 169.6(19)
O11B C23B N5B . . 122(2)
O11B C23B H23B . . 118.8
N5B C23B H23B . . 118.8
C23B N5B C25B . . 136(2)
C23B N5B C24B . . 112.0(17)
C25B N5B C24B . . 111.5(19)
N5B C24B H24D . . 109.5
N5B C24B H24E . . 109.5
H24D C24B H24E . . 109.5
N5B C24B H24F . . 109.5
H24D C24B H24F . . 109.5
H24E C24B H24F . . 109.5
N5B C25B H25D . . 109.5
N5B C25B H25E . . 109.5
H25D C25B H25E . . 109.5
N5B C25B H25F . . 109.5
H25D C25B H25F . . 109.5
H25E C25B H25F . . 109.5
O12B C26B N6B . . 128.2(13)
O12B C26B H26B . . 115.9
N6B C26B H26B . . 115.9
C26B N6B C28B . . 131.7(19)
C26B N6B C27B . . 120.3(11)
C28B N6B C27B . . 107.6(17)
N6B C27B H27D . . 109.5
N6B C27B H27E . . 109.5
H27D C27B H27E . . 109.5
N6B C27B H27F . . 109.5
H27D C27B H27F . . 109.5
H27E C27B H27F . . 109.5
N6B C28B H28D . . 109.5
N6B C28B H28E . . 109.5
H28D C28B H28E . . 109.5
N6B C28B H28F . . 109.5
H28D C28B H28F . . 109.5
H28E C28B H28F . . 109.5
O8B Na1B O1B . 3_656 124.7(12)
O8B Na1B O4B . 3_656 165.7(13)
O1B Na1B O4B 3_656 3_656 68.3(7)
O8B Na1B O11B . . 108.9(9)
O1B Na1B O11B 3_656 . 85.6(9)
O4B Na1B O11B 3_656 . 76.1(7)
O8B Na1B O4B . . 81.9(8)
O1B Na1B O4B 3_656 . 65.9(6)
O4B Na1B O4B 3_656 . 100.4(7)
O11B Na1B O4B . . 150.0(12)
O8B Na1B O1B . . 104.2(10)
O1B Na1B O1B 3_656 . 101.1(7)
O4B Na1B O1B 3_656 . 64.9(6)
O11B Na1B O1B . . 133.8(10)
O4B Na1B O1B . . 65.0(4)
O8B Na1B O10B . . 79.2(10)
O1B Na1B O10B 3_656 . 154.9(10)
O4B Na1B O10B 3_656 . 87.2(8)
O11B Na1B O10B . . 94.0(9)
O4B Na1B O10B . . 115.8(8)
O1B Na1B O10B . . 61.7(7)
O8B Na1B Na1B . 3_656 129.3(10)
O1B Na1B Na1B 3_656 3_656 52.6(7)
O4B Na1B Na1B 3_656 3_656 51.3(6)
O11B Na1B Na1B . 3_656 120.1(12)
O4B Na1B Na1B . 3_656 49.2(5)
O1B Na1B Na1B . 3_656 48.5(6)
O10B Na1B Na1B . 3_656 107.9(11)
O8B Na1B Mn2B . 3_656 160.6(8)
O1B Na1B Mn2B 3_656 3_656 54.8(5)
O4B Na1B Mn2B 3_656 3_656 29.8(3)
O11B Na1B Mn2B . 3_656 52.6(6)
O4B Na1B Mn2B . 3_656 111.4(7)
O1B Na1B Mn2B . 3_656 94.4(6)
O10B Na1B Mn2B . 3_656 105.7(7)
Na1B Na1B Mn2B 3_656 3_656 67.8(7)
O8B Na1B Mn1B . . 111.8(10)
O1B Na1B Mn1B 3_656 . 114.8(8)
O4B Na1B Mn1B 3_656 . 54.0(5)
O11B Na1B Mn1B . . 105.6(7)
O4B Na1B Mn1B . . 95.4(5)
O1B Na1B Mn1B . . 30.5(4)
O10B Na1B Mn1B . . 41.3(4)
Na1B Na1B Mn1B 3_656 . 67.8(8)
Mn2B Na1B Mn1B 3_656 . 81.8(4)
O8B Na1B Mn2B . . 67.9(6)
O1B Na1B Mn2B 3_656 . 92.7(5)
O4B Na1B Mn2B 3_656 . 108.1(6)
O11B Na1B Mn2B . . 174.5(9)
O4B Na1B Mn2B . . 27.1(3)
O1B Na1B Mn2B . . 51.6(3)
O10B Na1B Mn2B . . 89.8(6)
Na1B Na1B Mn2B 3_656 . 62.2(5)
Mn2B Na1B Mn2B 3_656 . 130.0(5)
Mn1B Na1B Mn2B . . 79.9(4)
O8B Na1B Mn1B . 3_656 99.7(9)
O1B Na1B Mn1B 3_656 3_656 25.5(4)
O4B Na1B Mn1B 3_656 3_656 92.6(7)
O11B Na1B Mn1B . 3_656 99.1(8)
O4B Na1B Mn1B . 3_656 50.9(4)
O1B Na1B Mn1B . 3_656 106.1(6)
O10B Na1B Mn1B . 3_656 166.4(6)
Na1B Na1B Mn1B 3_656 3_656 62.3(8)
Mn2B Na1B Mn1B 3_656 3_656 79.9(5)
Mn1B Na1B Mn1B . 3_656 130.1(5)
Mn2B Na1B Mn1B . 3_656 77.4(3)

loop_
_geom_bond_atom_site_label_1
_geom_bond_atom_site_label_2
_geom_bond_site_symmetry_2
_geom_bond_distance
Mn1 O6 3_656 1.8616(13)
Mn1 O1 . 1.8831(12)
Mn1 O2 . 1.9574(13)
Mn1 N2 3_656 1.9678(15)
Mn1 O9 . 2.1945(14)
Mn1 O10 3_656 2.4179(19)
Mn1 Na1 3_656 3.488(3)
O1 N1 . 1.3991(19)
O1 Na1 . 2.460(3)
O1 Na1 3_656 2.547(3)
N1 C1 . 1.309(2)
N1 Mn2 . 1.9740(16)
O2 C1 . 1.305(2)
C1 C2 . 1.468(2)
C2 C3 . 1.399(3)
C2 C7 . 1.414(3)
C3 C4 . 1.392(3)
C3 H3 . 0.9500
C4 C5 . 1.400(3)
C4 H4 . 0.9500
C5 C6 . 1.381(3)
C5 H5 . 0.9500
C6 C7 . 1.406(3)
C6 H6 . 0.9500
C7 O3 . 1.330(2)
O3 Mn2 . 1.8627(14)
Mn2 O4 . 1.8756(12)
Mn2 O5 . 1.9501(14)
Mn2 O7 . 2.1202(15)
Mn2 Na1 3_656 3.577(3)
Mn2 Na1 . 3.6869(19)
O4 N2 . 1.389(2)
O4 Na1 . 2.385(2)
O4 Na1 3_656 2.494(3)
N2 C8 . 1.306(2)
N2 Mn1 3_656 1.9679(15)
O5 C8 . 1.307(2)
C8 C9 . 1.465(2)
C9 C10 . 1.402(3)
C9 C14 . 1.412(3)
C10 C11 . 1.390(3)
C10 H10 . 0.9500
C11 C12 . 1.395(3)
C11 H11 . 0.9500
C12 C13 . 1.387(3)
C12 H12 . 0.9500
C13 C14 . 1.405(3)
C13 H13 . 0.9500
C14 O6 . 1.338(2)
O6 Mn1 3_656 1.8616(13)
O7 C15 . 1.273(3)
C15 O8 . 1.227(3)
C15 C16 . 1.535(3)
O8 Na1 . 2.298(3)
C16 Cl1 . 1.768(3)
C16 H16A . 0.9900
C16 H16B . 0.9900
O9 C17 . 1.248(4)
C17 N3 . 1.328(3)
C17 H17 . 0.9500
N3 C19 . 1.452(4)
N3 C18 . 1.458(4)
C18 H18A . 0.9800
C18 H18B . 0.9800
C18 H18C . 0.9800
C19 H19A . 0.9800
C19 H19B . 0.9800
C19 H19C . 0.9800
O10 C20 . 1.233(3)
O10 Mn1 3_656 2.4178(19)
O10 Na1 . 2.421(3)
C20 N4 . 1.319(4)
C20 H20 . 0.9500
N4 C21 . 1.449(5)
N4 C22 . 1.472(4)
C21 H21A . 0.9800
C21 H21B . 0.9800
C21 H21C . 0.9800
C22 H22A . 0.9800
C22 H22B . 0.9800
C22 H22C . 0.9800
O11 C23 . 1.237(3)
O11 Na1 . 2.365(2)
C23 N5 . 1.328(3)
C23 H23 . 0.9500
N5 C25 . 1.452(3)
N5 C24 . 1.462(4)
C24 H24A . 0.9800
C24 H24B . 0.9800
C24 H24C . 0.9800
C25 H25A . 0.9800
C25 H25B . 0.9800
C25 H25C . 0.9800
O12 C26 . 1.172(9)
C26 N6 . 1.308(14)
C26 H26 . 0.9500
N6 C28 . 1.409(7)
N6 C27 . 1.453(12)
C27 H27A . 0.9800
C27 H27B . 0.9800
C27 H27C . 0.9800
C28 H28A . 0.9800
C28 H28B . 0.9800
C28 H28C . 0.9800
Na1 O4 3_656 2.494(3)
Na1 O1 3_656 2.547(3)
Na1 Na1 3_656 3.254(4)
Na1 Mn1 3_656 3.488(3)
Na1 Mn2 3_656 3.577(3)
Mn1B O6B 3_656 1.832(10)
Mn1B O1B . 1.873(9)
Mn1B N2B 3_656 1.980(12)
Mn1B O2B . 1.983(9)
Mn1B O9B 3_656 2.258(13)
Mn1B O10B . 2.342(16)
Mn1B Na1B . 3.52(2)
Mn1B Na1B 3_656 3.68(2)
O1B N1B . 1.401(13)
O1B Na1B 3_656 2.32(2)
O1B Na1B . 2.460(18)
N1B C1B . 1.312(14)
N1B Mn2B . 1.997(10)
O2B C1B . 1.295(12)
C1B C2B . 1.471(13)
C2B C7B . 1.369(14)
C2B C3B . 1.379(14)
C3B C4B . 1.371(15)
C3B H3B . 0.9500
C4B C5B . 1.354(14)
C4B H4B . 0.9500
C5B C6B . 1.374(15)
C5B H5B . 0.9500
C6B C7B . 1.388(14)
C6B H6B . 0.9500
C7B O3B . 1.353(12)
O3B Mn2B . 1.853(9)
Mn2B O4B . 1.882(8)
Mn2B O5B . 1.960(9)
Mn2B O7B . 2.152(13)
Mn2B Na1B 3_656 3.51(2)
Mn2B Na1B . 3.674(14)
O4B N2B . 1.387(12)
O4B Na1B 3_656 2.34(2)
O4B Na1B . 2.412(15)
N2B C8B . 1.331(13)
N2B Mn1B 3_656 1.980(12)
O5B C8B . 1.291(12)
C8B C9B . 1.468(12)
C9B C14B . 1.378(14)
C9B C10B . 1.395(14)
C10B C11B . 1.363(15)
C10B H10B . 0.9500
C11B C12B . 1.373(15)
C11B H11B . 0.9500
C12B C13B . 1.373(14)
C12B H12B . 0.9500
C13B C14B . 1.373(14)
C13B H13B . 0.9500
C14B O6B . 1.375(12)
O6B Mn1B 3_656 1.832(10)
O7B C15B . 1.266(15)
C15B O8B . 1.223(16)
C15B C16B . 1.519(16)
O8B Na1B . 2.280(17)
C16B Cl1B . 1.777(16)
C16B H16C . 0.9900
C16B H16D . 0.9900
O9B C17B . 1.273(19)
O9B Mn1B 3_656 2.258(13)
C17B N3B . 1.335(17)
C17B H17B . 0.9500
N3B C18B . 1.434(17)
N3B C19B . 1.466(18)
C18B H18D . 0.9800
C18B H18E . 0.9800
C18B H18F . 0.9800
C19B H19D . 0.9800
C19B H19E . 0.9800
C19B H19F . 0.9800
O10B C20B . 1.243(17)
O10B Na1B . 2.95(3)
C20B N4B . 1.336(17)
C20B H20B . 0.9500
N4B C21B . 1.44(2)
N4B C22B . 1.481(18)
C21B H21D . 0.9800
C21B H21E . 0.9800
C21B H21F . 0.9800
C22B H22D . 0.9800
C22B H22E . 0.9800
C22B H22F . 0.9800
O11B C23B . 1.270(17)
O11B Na1B . 2.386(15)
C23B N5B . 1.278(16)
C23B H23B . 0.9500
N5B C25B . 1.413(16)
N5B C24B . 1.477(17)
C24B H24D . 0.9800
C24B H24E . 0.9800
C24B H24F . 0.9800
C25B H25D . 0.9800
C25B H25E . 0.9800
C25B H25F . 0.9800
O12B C26B . 1.193(11)
C26B N6B . 1.333(18)
C26B H26B . 0.9500
N6B C28B . 1.439(13)
N6B C27B . 1.44(2)
C27B H27D . 0.9800
C27B H27E . 0.9800
C27B H27F . 0.9800
C28B H28D . 0.9800
C28B H28E . 0.9800
C28B H28F . 0.9800
Na1B O1B 3_656 2.32(2)
Na1B O4B 3_656 2.34(2)
Na1B Na1B 3_656 3.04(3)
Na1B Mn2B 3_656 3.51(2)
Na1B Mn1B 3_656 3.68(2)

loop_
_geom_hbond_atom_site_label_D
_geom_hbond_atom_site_label_H
_geom_hbond_atom_site_label_A
_geom_hbond_site_symmetry_A
_geom_hbond_distance_DH
_geom_hbond_distance_HA
_geom_hbond_distance_DA
_geom_hbond_angle_DHA
C18 H18A O11 2 0.98 2.63 3.516(5) 151.0
C19 H19B O12 . 0.98 2.33 3.201(5) 148.0
C20 H20 O8 . 0.95 2.64 3.279(3) 125.0
C21 H21B O2 3_656 0.98 2.48 3.433(3) 164.5
C24 H24B O8 . 0.98 2.53 3.459(4) 157.8
C25 H25B O12 2_545 0.98 2.55 3.309(6) 134.0
C25 H25C O2 2_545 0.98 2.50 3.423(5) 157.1
C26 H26 O7 . 0.95 2.49 3.339(10) 148.9

loop_
_geom_torsion_atom_site_label_1
_geom_torsion_atom_site_label_2
_geom_torsion_atom_site_label_3
_geom_torsion_atom_site_label_4
_geom_torsion_site_symmetry_1
_geom_torsion_site_symmetry_4
_geom_torsion
O2 Mn1 O1 N1 . . 6.79(11)
N2 Mn1 O1 N1 3_656 . -165.28(12)
O9 Mn1 O1 N1 . . 100.83(11)
O10 Mn1 O1 N1 3_656 . -80.02(11)
Na1 Mn1 O1 N1 3_656 . -109.06(13)
O2 Mn1 O1 Na1 . . -156.91(10)
N2 Mn1 O1 Na1 3_656 . 31.02(11)
O9 Mn1 O1 Na1 . . -62.87(10)
O10 Mn1 O1 Na1 3_656 . 116.28(10)
Na1 Mn1 O1 Na1 3_656 . 87.24(10)
O2 Mn1 O1 Na1 . 3_656 115.85(7)
N2 Mn1 O1 Na1 3_656 3_656 -56.22(8)
O9 Mn1 O1 Na1 . 3_656 -150.11(7)
O10 Mn1 O1 Na1 3_656 3_656 29.04(7)
Mn1 O1 N1 C1 . . -5.53(18)
Na1 O1 N1 C1 . . 157.82(13)
Na1 O1 N1 C1 3_656 . -115.26(15)
Mn1 O1 N1 Mn2 . . 171.55(7)
Na1 O1 N1 Mn2 . . -25.10(17)
Na1 O1 N1 Mn2 3_656 . 61.82(12)
Mn1 O2 C1 N1 . . 6.2(2)
Mn1 O2 C1 C2 . . -174.07(12)
O1 N1 C1 O2 . . -0.7(2)
Mn2 N1 C1 O2 . . -177.10(12)
O1 N1 C1 C2 . . 179.60(14)
Mn2 N1 C1 C2 . . 3.1(3)
O2 C1 C2 C3 . . 1.3(2)
N1 C1 C2 C3 . . -178.93(17)
O2 C1 C2 C7 . . -178.96(16)
N1 C1 C2 C7 . . 0.8(3)
C7 C2 C3 C4 . . -0.1(3)
C1 C2 C3 C4 . . 179.67(17)
C2 C3 C4 C5 . . 1.6(3)
C3 C4 C5 C6 . . -0.7(3)
C4 C5 C6 C7 . . -1.6(3)
C5 C6 C7 O3 . . -176.11(18)
C5 C6 C7 C2 . . 3.0(3)
C3 C2 C7 O3 . . 176.88(17)
C1 C2 C7 O3 . . -2.8(3)
C3 C2 C7 C6 . . -2.2(3)
C1 C2 C7 C6 . . 178.07(16)
C6 C7 O3 Mn2 . . 179.96(14)
C2 C7 O3 Mn2 . . 0.9(3)
C7 O3 Mn2 O4 . . -79.8(3)
C7 O3 Mn2 O5 . . -164.35(17)
C7 O3 Mn2 N1 . . 1.83(18)
C7 O3 Mn2 O7 . . 101.57(18)
C7 O3 Mn2 Na1 . 3_656 -49.6(2)
C7 O3 Mn2 Na1 . . 33.0(3)
O3 Mn2 O4 N2 . . -90.4(3)
O5 Mn2 O4 N2 . . -4.27(12)
N1 Mn2 O4 N2 . . -172.15(12)
O7 Mn2 O4 N2 . . 88.19(12)
Na1 Mn2 O4 N2 3_656 . -127.01(14)
Na1 Mn2 O4 N2 . . 139.54(16)
O3 Mn2 O4 Na1 . . 130.1(3)
O5 Mn2 O4 Na1 . . -143.81(10)
N1 Mn2 O4 Na1 . . 48.31(10)
O7 Mn2 O4 Na1 . . -51.35(10)
Na1 Mn2 O4 Na1 3_656 . 93.45(11)
O3 Mn2 O4 Na1 . 3_656 36.6(3)
O5 Mn2 O4 Na1 . 3_656 122.74(8)
N1 Mn2 O4 Na1 . 3_656 -45.14(8)
O7 Mn2 O4 Na1 . 3_656 -144.80(8)
Na1 Mn2 O4 Na1 . 3_656 -93.45(11)
Mn2 O4 N2 C8 . . 2.5(2)
Na1 O4 N2 C8 . . 144.12(15)
Na1 O4 N2 C8 3_656 . -122.34(15)
Mn2 O4 N2 Mn1 . 3_656 -178.17(8)
Na1 O4 N2 Mn1 . 3_656 -36.57(17)
Na1 O4 N2 Mn1 3_656 3_656 56.96(15)
O4 N2 C8 O5 . . 2.3(3)
Mn1 N2 C8 O5 3_656 . -176.91(14)
O4 N2 C8 C9 . . -175.10(15)
Mn1 N2 C8 C9 3_656 . 5.7(3)
Mn2 O5 C8 N2 . . -5.7(2)
Mn2 O5 C8 C9 . . 171.64(13)
N2 C8 C9 C10 . . -175.29(18)
O5 C8 C9 C10 . . 7.4(3)
N2 C8 C9 C14 . . 9.2(3)
O5 C8 C9 C14 . . -168.17(17)
C14 C9 C10 C11 . . 0.1(3)
C8 C9 C10 C11 . . -175.56(18)
C9 C10 C11 C12 . . 0.2(3)
C10 C11 C12 C13 . . -0.7(3)
C11 C12 C13 C14 . . 0.7(3)
C12 C13 C14 O6 . . 176.92(17)
C12 C13 C14 C9 . . -0.3(3)
C10 C9 C14 O6 . . -177.13(17)
C8 C9 C14 O6 . . -1.7(3)
C10 C9 C14 C13 . . -0.1(3)
C8 C9 C14 C13 . . 175.39(17)
C13 C14 O6 Mn1 . 3_656 161.57(13)
C9 C14 O6 Mn1 . 3_656 -21.4(2)
Mn2 O7 C15 O8 . . 3.2(3)
Mn2 O7 C15 C16 . . -178.50(15)
O7 C15 O8 Na1 . . -26.3(4)
C16 C15 O8 Na1 . . 155.5(2)
O8 C15 C16 Cl1 . . -13.9(3)
O7 C15 C16 Cl1 . . 167.63(17)
Mn1 O9 C17 N3 . . 178.7(3)
O9 C17 N3 C19 . . 178.0(4)
O9 C17 N3 C18 . . -5.4(7)
Mn1 O10 C20 N4 3_656 . 42.6(6)
Na1 O10 C20 N4 . . -168.6(5)
O10 C20 N4 C21 . . 0.1(9)
O10 C20 N4 C22 . . -178.0(4)
Na1 O11 C23 N5 . . 49.5(5)
O11 C23 N5 C25 . . 174.8(3)
O11 C23 N5 C24 . . -0.6(5)
O12 C26 N6 C28 . . -179.9(10)
O12 C26 N6 C27 . . 2.2(19)
N2B Mn1B O1B N1B 3_656 . -172.2(12)
O2B Mn1B O1B N1B . . 6.7(11)
O9B Mn1B O1B N1B 3_656 . 96.0(11)
O10B Mn1B O1B N1B . . -79.6(12)
Na1B Mn1B O1B N1B . . -125.4(14)
Na1B Mn1B O1B N1B 3_656 . 146.7(17)
N2B Mn1B O1B Na1B 3_656 3_656 41.1(9)
O2B Mn1B O1B Na1B . 3_656 -140.0(9)
O9B Mn1B O1B Na1B 3_656 3_656 -50.7(9)
O10B Mn1B O1B Na1B . 3_656 133.7(10)
Na1B Mn1B O1B Na1B . 3_656 87.9(9)
N2B Mn1B O1B Na1B 3_656 . -46.8(8)
O2B Mn1B O1B Na1B . . 132.1(8)
O9B Mn1B O1B Na1B 3_656 . -138.6(7)
O10B Mn1B O1B Na1B . . 45.8(8)
Na1B Mn1B O1B Na1B 3_656 . -87.9(9)
Mn1B O1B N1B C1B . . -7.5(18)
Na1B O1B N1B C1B 3_656 . 141.3(13)
Na1B O1B N1B C1B . . -130.2(13)
Mn1B O1B N1B Mn2B . . 173.6(7)
Na1B O1B N1B Mn2B 3_656 . -37.5(16)
Na1B O1B N1B Mn2B . . 51.0(14)
Mn1B O2B C1B N1B . . 2.3(18)
Mn1B O2B C1B C2B . . 179.6(10)
O1B N1B C1B O2B . . 3(2)
Mn2B N1B C1B O2B . . -178.0(12)
O1B N1B C1B C2B . . -174.2(13)
Mn2B N1B C1B C2B . . 4(2)
O2B C1B C2B C7B . . -171.8(14)
N1B C1B C2B C7B . . 6(2)
O2B C1B C2B C3B . . 5.7(19)
N1B C1B C2B C3B . . -176.9(14)
C7B C2B C3B C4B . . -3(2)
C1B C2B C3B C4B . . 178.9(14)
C2B C3B C4B C5B . . 6(2)
C3B C4B C5B C6B . . -5(2)
C4B C5B C6B C7B . . 1(2)
C3B C2B C7B O3B . . -177.8(14)
C1B C2B C7B O3B . . 0(2)
C3B C2B C7B C6B . . 0(2)
C1B C2B C7B C6B . . 177.3(13)
C5B C6B C7B O3B . . 179.1(14)
C5B C6B C7B C2B . . 1(2)
C2B C7B O3B Mn2B . . -16(2)
C6B C7B O3B Mn2B . . 166.3(12)
C7B O3B Mn2B O5B . . -173.7(14)
C7B O3B Mn2B N1B . . 19.0(15)
C7B O3B Mn2B O7B . . -81.2(15)
C7B O3B Mn2B Na1B . 3_656 70.4(17)
C7B O3B Mn2B Na1B . . -11(2)
O5B Mn2B O4B N2B . . 3.5(9)
N1B Mn2B O4B N2B . . 172.1(10)
O7B Mn2B O4B N2B . . -87.7(10)
Na1B Mn2B O4B N2B 3_656 . 124.0(12)
Na1B Mn2B O4B N2B . . -146.7(12)
O5B Mn2B O4B Na1B . 3_656 -120.4(7)
N1B Mn2B O4B Na1B . 3_656 48.1(8)
O7B Mn2B O4B Na1B . 3_656 148.3(8)
Na1B Mn2B O4B Na1B . 3_656 89.3(8)
O5B Mn2B O4B Na1B . . 150.3(7)
N1B Mn2B O4B Na1B . . -41.2(8)
O7B Mn2B O4B Na1B . . 59.0(8)
Na1B Mn2B O4B Na1B 3_656 . -89.3(8)
Mn2B O4B N2B C8B . . -4.2(16)
Na1B O4B N2B C8B 3_656 . 121.1(12)
Na1B O4B N2B C8B . . -149.6(11)
Mn2B O4B N2B Mn1B . 3_656 -178.2(6)
Na1B O4B N2B Mn1B 3_656 3_656 -52.9(11)
Na1B O4B N2B Mn1B . 3_656 36.5(14)
Mn2B O5B C8B N2B . . 0.7(16)
Mn2B O5B C8B C9B . . -175.7(10)
O4B N2B C8B O5B . . 2(2)
Mn1B N2B C8B O5B 3_656 . 175.2(11)
O4B N2B C8B C9B . . 178.8(12)
Mn1B N2B C8B C9B 3_656 . -8(2)
O5B C8B C9B C14B . . -175.5(13)
N2B C8B C9B C14B . . 8(2)
O5B C8B C9B C10B . . 2(2)
N2B C8B C9B C10B . . -174.7(14)
C14B C9B C10B C11B . . 0(2)
C8B C9B C10B C11B . . -177.0(15)
C9B C10B C11B C12B . . 1(3)
C10B C11B C12B C13B . . -2(3)
C11B C12B C13B C14B . . 1(3)
C12B C13B C14B O6B . . 179.0(14)
C12B C13B C14B C9B . . 0(2)
C10B C9B C14B C13B . . -1(2)
C8B C9B C14B C13B . . 176.4(14)
C10B C9B C14B O6B . . -179.8(13)
C8B C9B C14B O6B . . -3(2)
C13B C14B O6B Mn1B . 3_656 178.1(11)
C9B C14B O6B Mn1B . 3_656 -3(2)
Mn2B O7B C15B O8B . . -9(5)
Mn2B O7B C15B C16B . . 171.9(17)
O7B C15B O8B Na1B . . 10(6)
C16B C15B O8B Na1B . . -172(2)
O8B C15B C16B Cl1B . . -5(4)
O7B C15B C16B Cl1B . . 174(2)
Mn1B O9B C17B N3B 3_656 . -173(4)
O9B C17B N3B C18B . . 16(8)
O9B C17B N3B C19B . . -150(5)
Mn1B O10B C20B N4B . . 175(4)
Na1B O10B C20B N4B . . -58(6)
O10B C20B N4B C21B . . 18(9)
O10B C20B N4B C22B . . -159(4)
Na1B O11B C23B N5B . . 42(12)
O11B C23B N5B C25B . . -171(4)
O11B C23B N5B C24B . . -1(4)
O12B C26B N6B C28B . . 178.1(18)
O12B C26B N6B C27B . . 6(3)
